data_2012114
loop_
_publ_author_name
'Cambie, Richard C.'
'Rickard, Clifton E. F.'
'Rutledge, P. Stewart'
'Wellington, Keri D.'

_publ_section_title
;
 Hamigerin A and a hamigerin D decomposition product
;
_journal_issue 8
_journal_name_full 'Acta Crystallographica Section C'
_journal_page_first 958
_journal_page_last 960
_journal_paper_doi 10.1107/S0108270101007442
_journal_volume 57
_journal_year 2001
_chemical_formula_moiety 'C21 H28 Br N O4'
_chemical_formula_sum 'C21 H28 Br N O4'
_chemical_formula_weight 438.35
_chemical_name_systematic
;
 8-bromo-5-(2'\a-carboxymethyl-5'\a-isopropyl-2'\b-methyl)-3-imono-
7-methyl-2,3-dihydrobenzopyran-4-one
;
_space_group_IT_number 4
_symmetry_cell_setting monoclinic
_symmetry_space_group_name_Hall 'P 2yb'
_symmetry_space_group_name_H-M 'P 1 21 1'
_audit_creation_method SHELXL-97
_cell_angle_alpha 90.00
_cell_angle_beta 106.6850(10)
_cell_angle_gamma 90.00
_cell_formula_units_Z 4
_cell_length_a 10.09790(10)
_cell_length_b 20.5473(2)
_cell_length_c 10.74520(10)
_cell_measurement_reflns_used 8192
_cell_measurement_temperature 203(2)
_cell_measurement_theta_max 26
_cell_measurement_theta_min 2
_cell_volume 2135.60(4)
_computing_cell_refinement SMART
_computing_data_collection 'SMART (Siemens, 1995)'
_computing_data_reduction 'SAINT  (Siemens, 1995)'
_computing_molecular_graphics 'SHELXTL (Siemens, 1994)'
_computing_publication_material SHELXL97
_computing_structure_refinement 'SHELXL97 (Sheldrick, 1997)'
_computing_structure_solution 'SHELXS97 (Sheldrick, 1990)'
_diffrn_ambient_temperature 203(2)
_diffrn_measured_fraction_theta_full .910
_diffrn_measured_fraction_theta_max .910
_diffrn_measurement_device_type 'Siemens SMART'
_diffrn_measurement_method 'Area detector \w scans'
_diffrn_radiation_monochromator graphite
_diffrn_radiation_source 'fine-focus sealed tube'
_diffrn_radiation_type MoK\a
_diffrn_radiation_wavelength .71073
_diffrn_reflns_av_R_equivalents .0214
_diffrn_reflns_av_sigmaI/netI .0652
_diffrn_reflns_limit_h_max 12
_diffrn_reflns_limit_h_min -12
_diffrn_reflns_limit_k_max 27
_diffrn_reflns_limit_k_min -26
_diffrn_reflns_limit_l_max 14
_diffrn_reflns_limit_l_min 0
_diffrn_reflns_number 13334
_diffrn_reflns_theta_full 28.20
_diffrn_reflns_theta_max 28.20
_diffrn_reflns_theta_min 1.98
_diffrn_standards_decay_% <2%
_exptl_absorpt_coefficient_mu 1.950
_exptl_absorpt_correction_T_max .5832
_exptl_absorpt_correction_T_min .3875
_exptl_absorpt_correction_type multi-scan
_exptl_absorpt_process_details 'Blessing (1995)'
_exptl_crystal_colour Colourless
_exptl_crystal_density_diffrn 1.363
_exptl_crystal_density_method 'not measured'
_exptl_crystal_description 'Irregular fragment'
_exptl_crystal_F_000 912
_exptl_crystal_size_max .60
_exptl_crystal_size_mid .35
_exptl_crystal_size_min .31
_refine_diff_density_max .270
_refine_diff_density_min -.258
_refine_ls_abs_structure_details 'Flack (1983)'
_refine_ls_abs_structure_Flack .007(4)
_refine_ls_extinction_method none
_refine_ls_goodness_of_fit_ref .852
_refine_ls_hydrogen_treatment mixed
_refine_ls_matrix_type full
_refine_ls_number_parameters 500
_refine_ls_number_reflns 8833
_refine_ls_number_restraints 1
_refine_ls_restrained_S_all .852
_refine_ls_R_factor_all .0434
_refine_ls_R_factor_gt .0295
_refine_ls_shift/su_max .003
_refine_ls_shift/su_mean .000
_refine_ls_structure_factor_coef Fsqd
_refine_ls_weighting_details w=1/[\s^2^(Fo^2^)]
_refine_ls_weighting_scheme calc
_refine_ls_wR_factor_ref .0649
_reflns_number_gt 6885
_reflns_number_total 8833
_reflns_threshold_expression I>2\s(I)
_cod_data_source_file bk1599.cif
_cod_data_source_block II
_cod_depositor_comments
;
The following automatic conversions were performed:
'_symmetry_cell_setting' value 'Monoclinic' changed to 'monoclinic'
according to '/home/saulius/struct/CIF-dictionaries/cif_core.dic'
dictionary named 'cif_core.dic' version 2.4.1 from 2010-06-29.

Automatic conversion script
Id: cif_fix_enum 1527 2010-12-29 10:47:43Z saulius 

The following automatic conversions were performed:

'_symmetry_cell_setting' value 'Monoclinic' changed to 'monoclinic'
according to /home/saulius/struct/CIF-dictionaries/cif_core.dic
dictionary named 'cif_core.dic' version 2.4.1 from
2010-06-29.

'_exptl_absorpt_correction_type' value 'Multi-scan'
changed to 'multi-scan' according to
/home/saulius/struct/CIF-dictionaries/cif_core.dic dictionary named
'cif_core.dic' version 2.4.1 from 2010-06-29.

Automatic conversion script
Id: cif_fix_values 1715 2011-07-08 13:25:40Z adriana 

The following automatic conversions were performed:

'_refine_ls_weighting_scheme' value 'calc w=1/[\s^2^(Fo^2^)]' was
changed to 'calc'. New tag '_refine_ls_weighting_details' was
created. The value of the new tag was set to 'w=1/[\s^2^(Fo^2^)]'.

Automatic conversion script
Id: cif_fix_values 3143 2015-03-26 13:38:13Z robertas 
;
_cod_original_sg_symbol_H-M 'P 21'
_cod_database_code 2012114
_cod_database_fobs_code 2012114

loop_
_symmetry_equiv_pos_as_xyz
'x, y, z'
'-x, y+1/2, -z'

loop_
_atom_site_label
_atom_site_fract_x
_atom_site_fract_y
_atom_site_fract_z
_atom_site_U_iso_or_equiv
_atom_site_adp_type
_atom_site_calc_flag
_atom_site_refinement_flags
_atom_site_occupancy
_atom_site_disorder_assembly
_atom_site_disorder_group
_atom_site_type_symbol
Br1 .86968(4) .109620(12) .35140(3) .06056(10) Uani d . 1 . . Br
N1 1.0478(3) .24379(11) .0200(2) .0421(5) Uani d . 1 . . N
H1A 1.062(3) .2473(14) -.045(3) .051 Uiso d . 1 . . H
O1 .98529(18) .16708(8) .15221(17) .0415(4) Uani d . 1 . . O
O2 .96619(19) .34623(8) .01116(16) .0412(4) Uani d . 1 . . O
O3 1.2698(2) .34602(12) .22643(19) .0640(6) Uani d . 1 . . O
O4 1.4452(3) .33072(16) .4019(2) .0907(9) Uani d . 1 . . O
H4 1.496(4) .313(2) .350(4) .109 Uiso d . 1 . . H
C1 .9611(3) .21611(11) .2297(2) .0342(6) Uani d . 1 . . C
C2 .9111(3) .19843(11) .3333(3) .0377(6) Uani d . 1 . . C
C3 .8911(3) .24468(12) .4192(3) .0419(6) Uani d . 1 . . C
C4 .9215(3) .30953(12) .3972(3) .0420(6) Uani d . 1 . . C
H4A .9127 .3410 .4579 .050 Uiso calc R 1 . . H
C4A .9637(3) .33023(11) .2915(2) .0350(6) Uani d . 1 . . C
C5 .9972(3) .40187(11) .2768(2) .0410(6) Uani d . 1 . . C
H5A 1.0116 .4084 .1903 .049 Uiso calc R 1 . . H
C6 .8842(3) .45091(12) .2927(3) .0493(7) Uani d . 1 . . C
H6A .8982 .4912 .2475 .059 Uiso calc R 1 . . H
C7 .9243(3) .46827(14) .4393(3) .0588(8) Uani d . 1 . . C
H7A .9159 .5153 .4507 .071 Uiso calc R 1 . . H
H7B .8633 .4458 .4816 .071 Uiso calc R 1 . . H
C8 1.0742(4) .44649(15) .4987(3) .0596(8) Uani d . 1 . . C
H8A 1.0782 .4100 .5583 .072 Uiso calc R 1 . . H
H8B 1.1296 .4824 .5472 .072 Uiso calc R 1 . . H
C9 1.1301(3) .42546(13) .3845(3) .0487(7) Uani d . 1 . . C
C10 1.2449(3) .37569(15) .4347(3) .0516(7) Uani d . 1 . . C
H10A 1.3136 .3954 .5087 .062 Uiso calc R 1 . . H
H10B 1.2047 .3387 .4687 .062 Uiso calc R 1 . . H
C11 1.0009(3) .29512(11) .0720(2) .0362(6) Uani d . 1 . . C
C12 1.3203(3) .34922(14) .3457(3) .0503(7) Uani d . 1 . . C
C12A .9803(3) .28155(11) .2028(2) .0330(5) Uani d . 1 . . C
C13 .7338(3) .43136(14) .2315(3) .0554(8) Uani d . 1 . . C
H13A .7192 .3884 .2670 .066 Uiso calc R 1 . . H
C14 .6986(4) .42522(16) .0847(3) .0682(9) Uani d . 1 . . C
H14A .7637 .3960 .0625 .102 Uiso calc R 1 . . H
H14B .7037 .4677 .0471 .102 Uiso calc R 1 . . H
H14C .6057 .4080 .0508 .102 Uiso calc R 1 . . H
C15 .6329(4) .48002(19) .2646(4) .0905(13) Uani d . 1 . . C
H15A .5387 .4681 .2181 .136 Uiso calc R 1 . . H
H15B .6522 .5235 .2391 .136 Uiso calc R 1 . . H
H15C .6443 .4791 .3573 .136 Uiso calc R 1 . . H
C16 1.1906(4) .48575(15) .3321(3) .0718(10) Uani d . 1 . . C
H16A 1.2725 .5008 .3977 .108 Uiso calc R 1 . . H
H16B 1.1221 .5202 .3119 .108 Uiso calc R 1 . . H
H16C 1.2150 .4738 .2542 .108 Uiso calc R 1 . . H
C17 .8410(4) .22786(15) .5352(3) .0623(9) Uani d . 1 . . C
H17A .8758 .1853 .5681 .093 Uiso calc R 1 . . H
H17B .7407 .2273 .5092 .093 Uiso calc R 1 . . H
H17C .8743 .2602 .6028 .093 Uiso calc R 1 . . H
C18 1.0891(3) .18423(12) .0908(3) .0435(6) Uani d . 1 . . C
H18A 1.1787 .1908 .1578 .052 Uiso calc R 1 . . H
C19 1.1020(3) .12918(13) .0018(3) .0613(8) Uani d . 1 . . C
H19A 1.1301 .0898 .0524 .092 Uiso calc R 1 . . H
H19B 1.1707 .1403 -.0419 .092 Uiso calc R 1 . . H
H19C 1.0135 .1220 -.0623 .092 Uiso calc R 1 . . H
Br2 .47909(4) .012408(12) .27702(3) .06196(10) Uani d . 1 . . Br
N2 .8356(2) -.12704(10) .1259(2) .0414(5) Uani d . 1 . . N
H2A .906(3) -.1369(14) .105(3) .050 Uiso d . 1 . . H
O21 .6995(2) -.04923(8) .18604(17) .0434(4) Uani d . 1 . . O
O22 .83974(18) -.23090(8) .19543(17) .0422(4) Uani d . 1 . . O
O23 .6026(2) -.21710(14) -.0798(2) .0718(7) Uani d . 1 . . O
H23 .639(4) -.2019(19) -.128(4) .086 Uiso d . 1 . . H
O24 .4314(3) -.23139(15) -.2561(2) .0901(9) Uani d . 1 . . O
C21 .6138(3) -.09704(11) .2085(2) .0354(6) Uani d . 1 . . C
C22 .5018(3) -.07744(12) .2498(2) .0386(6) Uani d . 1 . . C
C23 .4072(3) -.12306(12) .2689(3) .0426(6) Uani d . 1 . . C
C24 .4316(3) -.18804(12) .2453(2) .0400(6) Uani d . 1 . . C
H24A .3668 -.2190 .2550 .048 Uiso calc R 1 . . H
C24A .5447(3) -.21029(11) .2085(2) .0347(6) Uani d . 1 . . C
C25 .5569(3) -.28223(11) .1757(2) .0355(6) Uani d . 1 . . C
H25A .6486 -.2894 .1619 .043 Uiso calc R 1 . . H
C26 .5388(3) -.33209(12) .2812(3) .0431(6) Uani d . 1 . . C
H26A .5881 -.3721 .2688 .052 Uiso calc R 1 . . H
C27 .3836(3) -.34970(14) .2416(3) .0553(8) Uani d . 1 . . C
H27A .3719 -.3969 .2465 .066 Uiso calc R 1 . . H
H27B .3381 -.3286 .3000 .066 Uiso calc R 1 . . H
C28 .3205(3) -.32609(15) .1029(3) .0572(8) Uani d . 1 . . C
H28A .2587 -.2891 .1014 .069 Uiso calc R 1 . . H
H28B .2672 -.3610 .0491 .069 Uiso calc R 1 . . H
C29 .4424(3) -.30528(13) .0507(3) .0446(6) Uani d . 1 . . C
C30 .3882(3) -.25396(15) -.0562(3) .0529(7) Uani d . 1 . . C
H30A .3021 -.2707 -.1154 .064 Uiso calc R 1 . . H
H30B .3643 -.2149 -.0148 .064 Uiso calc R 1 . . H
C31 .7773(3) -.17810(11) .1705(2) .0338(6) Uani d . 1 . . C
C32 .4791(3) -.23343(14) -.1363(3) .0477(7) Uani d . 1 . . C
C32A .6418(3) -.16350(11) .1943(2) .0333(5) Uani d . 1 . . C
C33 .6005(3) -.31241(13) .4228(3) .0479(7) Uani d . 1 . . C
H33A .5569 -.2711 .4376 .057 Uiso calc R 1 . . H
C34 .7554(3) -.30182(16) .4557(3) .0623(8) Uani d . 1 . . C
H34A .7745 -.2677 .4009 .093 Uiso calc R 1 . . H
H34B .7997 -.3418 .4410 .093 Uiso calc R 1 . . H
H34C .7911 -.2892 .5461 .093 Uiso calc R 1 . . H
C35 .5722(4) -.36446(16) .5160(3) .0712(10) Uani d . 1 . . C
H35A .4734 -.3719 .4957 .107 Uiso calc R 1 . . H
H35B .6073 -.3493 .6049 .107 Uiso calc R 1 . . H
H35C .6181 -.4047 .5058 .107 Uiso calc R 1 . . H
C36 .4957(3) -.36449(15) -.0084(3) .0593(8) Uani d . 1 . . C
H36A .4223 -.3812 -.0807 .089 Uiso calc R 1 . . H
H36B .5251 -.3981 .0572 .089 Uiso calc R 1 . . H
H36C .5734 -.3514 -.0388 .089 Uiso calc R 1 . . H
C37 .2820(4) -.10412(15) .3091(3) .0643(9) Uani d . 1 . . C
H37A .2221 -.1416 .3028 .096 Uiso calc R 1 . . H
H37B .2324 -.0699 .2525 .096 Uiso calc R 1 . . H
H37C .3105 -.0886 .3981 .096 Uiso calc R 1 . . H
C38 .7614(3) -.06752(11) .0866(3) .0415(6) Uani d . 1 . . C
H38A .6887 -.0740 .0033 .050 Uiso calc R 1 . . H
C39 .8582(4) -.01349(13) .0722(3) .0615(9) Uani d . 1 . . C
H39A .8989 -.0245 .0035 .092 Uiso calc R 1 . . H
H39B .9307 -.0082 .1533 .092 Uiso calc R 1 . . H
H39C .8067 .0268 .0507 .092 Uiso calc R 1 . . H

loop_
_atom_site_aniso_label
_atom_site_aniso_U_11
_atom_site_aniso_U_22
_atom_site_aniso_U_33
_atom_site_aniso_U_12
_atom_site_aniso_U_13
_atom_site_aniso_U_23
Br1 .0853(2) .03239(14) .0704(2) -.00629(15) .03257(17) .01026(13)
N1 .0500(14) .0407(12) .0404(13) -.0056(10) .0204(12) -.0045(10)
O1 .0454(11) .0303(9) .0524(11) -.0032(8) .0199(9) -.0048(8)
O2 .0478(12) .0407(10) .0360(10) -.0013(8) .0135(8) .0045(8)
O3 .0529(13) .0946(17) .0403(12) -.0041(12) .0065(10) -.0062(11)
O4 .076(2) .145(3) .0465(15) .0250(17) .0110(14) .0061(16)
C1 .0316(14) .0303(12) .0382(14) -.0014(10) .0063(12) -.0033(10)
C2 .0385(15) .0269(13) .0470(16) -.0039(11) .0112(13) .0069(11)
C3 .0438(16) .0401(14) .0444(15) .0039(12) .0168(13) .0100(12)
C4 .0526(17) .0332(13) .0430(16) .0034(12) .0180(14) -.0010(11)
C4A .0396(15) .0292(12) .0366(14) .0015(10) .0119(12) .0032(10)
C5 .0569(18) .0306(13) .0343(14) -.0070(12) .0111(13) -.0016(10)
C6 .074(2) .0265(13) .0454(16) .0017(13) .0141(15) .0001(11)
C7 .084(2) .0392(15) .0520(19) .0002(16) .0168(17) -.0107(13)
C8 .084(3) .0473(16) .0449(18) -.0071(16) .0144(17) -.0124(13)
C9 .064(2) .0419(15) .0372(15) -.0152(14) .0092(14) -.0035(11)
C10 .0547(19) .0616(18) .0354(15) -.0131(15) .0079(14) -.0016(13)
C11 .0356(15) .0348(13) .0378(15) -.0086(11) .0097(12) -.0041(11)
C12 .0494(19) .0577(18) .0380(17) -.0129(15) .0032(14) .0045(13)
C12A .0323(14) .0312(12) .0359(14) -.0043(10) .0104(11) .0008(10)
C13 .065(2) .0373(15) .0594(19) .0143(14) .0103(16) -.0019(13)
C14 .072(2) .066(2) .059(2) .0138(18) .0076(17) -.0087(16)
C15 .104(3) .082(2) .077(3) .051(2) .011(2) -.012(2)
C16 .089(3) .0552(18) .063(2) -.0346(18) .0091(19) -.0057(16)
C17 .089(3) .0514(17) .060(2) -.0002(17) .0427(19) .0097(14)
C18 .0415(16) .0376(14) .0538(17) -.0040(12) .0174(14) -.0057(12)
C19 .072(2) .0422(16) .079(2) -.0003(15) .0350(18) -.0146(14)
Br2 .0893(2) .03447(14) .0758(2) .01116(15) .04558(19) -.00452(14)
N2 .0424(14) .0394(12) .0468(13) .0005(10) .0201(11) -.0022(10)
O21 .0582(12) .0312(9) .0472(11) -.0027(8) .0257(9) -.0047(8)
O22 .0416(10) .0425(10) .0420(10) .0079(8) .0114(8) .0050(8)
O23 .0507(15) .120(2) .0416(13) -.0131(14) .0088(11) .0011(13)
O24 .0717(16) .150(3) .0408(14) -.0255(17) .0037(12) -.0069(14)
C21 .0464(16) .0304(12) .0292(13) .0016(11) .0104(12) .0008(10)
C22 .0535(17) .0279(13) .0353(14) .0082(12) .0141(13) .0011(10)
C23 .0535(17) .0413(14) .0385(15) .0098(13) .0218(13) .0020(11)
C24 .0453(16) .0371(14) .0411(15) -.0003(12) .0179(13) .0012(11)
C24A .0393(15) .0330(13) .0292(14) .0045(11) .0058(11) .0025(10)
C25 .0367(15) .0293(12) .0413(15) .0010(11) .0124(12) -.0028(10)
C26 .0488(16) .0299(13) .0522(17) -.0032(12) .0170(13) -.0006(11)
C27 .057(2) .0452(16) .067(2) -.0139(14) .0224(16) -.0011(14)
C28 .0450(17) .0610(19) .063(2) -.0122(15) .0121(15) -.0157(15)
C29 .0387(16) .0462(15) .0481(17) -.0019(12) .0111(13) -.0101(12)
C30 .0401(16) .069(2) .0450(17) .0083(15) .0044(13) -.0083(14)
C31 .0369(15) .0350(13) .0276(13) -.0023(11) .0063(11) -.0042(10)
C32 .0388(17) .0593(17) .0394(17) .0078(14) .0023(14) -.0090(13)
C32A .0422(15) .0325(12) .0254(12) .0033(11) .0102(11) -.0012(10)
C33 .0607(19) .0362(14) .0450(17) -.0004(13) .0123(14) .0090(12)
C34 .070(2) .0588(19) .0523(19) -.0062(16) .0079(16) .0135(15)
C35 .084(3) .063(2) .066(2) -.0059(18) .0218(19) .0229(17)
C36 .059(2) .0533(18) .062(2) .0003(15) .0112(16) -.0205(15)
C37 .072(2) .0515(18) .087(3) .0092(16) .052(2) .0056(16)
C38 .0549(17) .0348(13) .0393(15) -.0011(12) .0207(13) -.0035(11)
C39 .081(2) .0352(15) .084(2) -.0094(15) .048(2) -.0039(14)

loop_
_atom_type_symbol
_atom_type_description
_atom_type_scat_dispersion_real
_atom_type_scat_dispersion_imag
_atom_type_scat_source
C C .0033 .0016 'International Tables Vol C Tables 4.2.6.8 and 6.1.1.4'
H H .0000 .0000 'International Tables Vol C Tables 4.2.6.8 and 6.1.1.4'
N N .0061 .0033 'International Tables Vol C Tables 4.2.6.8 and 6.1.1.4'
O O .0106 .0060 'International Tables Vol C Tables 4.2.6.8 and 6.1.1.4'
Br Br -.2901 2.4595 'International Tables Vol C Tables 4.2.6.8 and 6.1.1.4'

loop_
_geom_angle_atom_site_label_1
_geom_angle_atom_site_label_2
_geom_angle_atom_site_label_3
_geom_angle
C11 N1 C18 122.1(2)
C1 O1 C18 112.33(18)
O1 C1 C2 117.4(2)
O1 C1 C12A 121.3(2)
C2 C1 C12A 121.2(2)
C3 C2 C1 120.7(2)
C3 C2 Br1 121.03(19)
C1 C2 Br1 118.28(18)
C2 C3 C4 117.4(2)
C2 C3 C17 122.8(2)
C4 C3 C17 119.8(2)
C4A C4 C3 124.2(2)
C4 C4A C12A 117.1(2)
C4 C4A C5 120.5(2)
C12A C4A C5 122.3(2)
C4A C5 C6 114.7(2)
C4A C5 C9 112.8(2)
C6 C5 C9 102.5(2)
C13 C6 C7 115.8(3)
C13 C6 C5 116.7(2)
C7 C6 C5 105.8(2)
C8 C7 C6 107.2(2)
C7 C8 C9 107.0(2)
C10 C9 C8 108.6(2)
C10 C9 C16 109.0(3)
C8 C9 C16 109.5(2)
C10 C9 C5 117.1(2)
C8 C9 C5 103.8(2)
C16 C9 C5 108.6(2)
C12 C10 C9 119.7(2)
O2 C11 N1 121.9(2)
O2 C11 C12A 123.9(2)
N1 C11 C12A 113.8(2)
O3 C12 O4 121.8(3)
O3 C12 C10 123.4(3)
O4 C12 C10 114.8(3)
C1 C12A C4A 119.1(2)
C1 C12A C11 115.8(2)
C4A C12A C11 124.7(2)
C14 C13 C6 112.2(3)
C14 C13 C15 108.7(3)
C6 C13 C15 111.9(3)
O1 C18 N1 108.2(2)
O1 C18 C19 108.3(2)
N1 C18 C19 111.5(2)
C31 N2 C38 121.4(2)
C21 O21 C38 111.97(18)
O21 C21 C22 117.4(2)
O21 C21 C32A 121.1(2)
C22 C21 C32A 121.5(2)
C21 C22 C23 120.5(2)
C21 C22 Br2 118.60(19)
C23 C22 Br2 120.90(19)
C22 C23 C24 116.9(2)
C22 C23 C37 122.5(2)
C24 C23 C37 120.5(3)
C24A C24 C23 124.7(2)
C24 C24A C32A 117.4(2)
C24 C24A C25 120.7(2)
C32A C24A C25 121.8(2)
C24A C25 C29 113.5(2)
C24A C25 C26 115.3(2)
C29 C25 C26 102.11(19)
C33 C26 C27 115.4(2)
C33 C26 C25 116.5(2)
C27 C26 C25 105.8(2)
C28 C27 C26 107.5(2)
C27 C28 C29 106.8(2)
C30 C29 C36 109.0(2)
C30 C29 C28 108.0(2)
C36 C29 C28 109.8(2)
C30 C29 C25 116.6(2)
C36 C29 C25 109.4(2)
C28 C29 C25 103.9(2)
C32 C30 C29 118.6(2)
O22 C31 N2 120.4(2)
O22 C31 C32A 124.8(2)
N2 C31 C32A 114.7(2)
O24 C32 O23 121.6(3)
O24 C32 C30 119.4(3)
O23 C32 C30 119.0(3)
C21 C32A C24A 118.7(2)
C21 C32A C31 115.8(2)
C24A C32A C31 125.5(2)
C34 C33 C26 111.6(2)
C34 C33 C35 108.6(2)
C26 C33 C35 111.4(2)
O21 C38 N2 107.88(19)
O21 C38 C39 108.4(2)
N2 C38 C39 110.9(2)

loop_
_geom_bond_atom_site_label_1
_geom_bond_atom_site_label_2
_geom_bond_site_symmetry_2
_geom_bond_distance
_geom_bond_publ_flag
Br1 C2 . 1.895(2) y
N1 C11 . 1.342(3) y
N1 C18 . 1.438(3) y
O1 C1 . 1.373(3) y
O1 C18 . 1.434(3) y
O2 C11 . 1.233(3) y
O3 C12 . 1.238(3) y
O4 C12 . 1.289(4) y
C1 C2 . 1.396(3) ?
C1 C12A . 1.401(3) ?
C2 C3 . 1.380(4) ?
C3 C4 . 1.403(3) ?
C3 C17 . 1.514(4) ?
C4 C4A . 1.390(3) ?
C4A C12A . 1.425(3) ?
C4A C5 . 1.529(3) y
C5 C6 . 1.568(4) y
C5 C9 . 1.576(4) y
C6 C13 . 1.525(4) y
C6 C7 . 1.551(4) y
C7 C8 . 1.531(4) y
C8 C9 . 1.553(4) y
C9 C10 . 1.523(4) y
C9 C16 . 1.556(4) y
C10 C12 . 1.487(4) y
C11 C12A . 1.504(3) y
C13 C14 . 1.519(4) ?
C13 C15 . 1.540(4) ?
C18 C19 . 1.511(4) ?
Br2 C22 . 1.894(2) y
N2 C31 . 1.356(3) y
N2 C38 . 1.433(3) y
O21 C21 . 1.376(3) y
O21 C38 . 1.434(3) y
O22 C31 . 1.245(3) y
O23 C32 . 1.265(4) y
O24 C32 . 1.239(3) y
C21 C22 . 1.387(3) ?
C21 C32A . 1.412(3) ?
C22 C23 . 1.395(4) ?
C23 C24 . 1.394(3) ?
C23 C37 . 1.501(4) ?
C24 C24A . 1.389(3) ?
C24A C32A . 1.413(3) ?
C24A C25 . 1.533(3) y
C25 C29 . 1.573(4) y
C25 C26 . 1.576(3) y
C26 C33 . 1.524(4) y
C26 C27 . 1.545(4) y
C27 C28 . 1.522(4) y
C28 C29 . 1.551(4) y
C29 C30 . 1.540(4) y
C29 C36 . 1.540(4) y
C30 C32 . 1.489(4) y
C31 C32A . 1.493(3) y
C33 C34 . 1.517(4) ?
C33 C35 . 1.547(4) ?
C38 C39 . 1.516(4) ?

loop_
_geom_hbond_atom_site_label_D
_geom_hbond_atom_site_label_H
_geom_hbond_atom_site_label_A
_geom_hbond_site_symmetry_A
_geom_hbond_distance_DH
_geom_hbond_distance_HA
_geom_hbond_distance_DA
_geom_hbond_angle_DHA
N1 H1A O22 2_755 .75(3) 2.18(3) 2.903(3) 163(3)
O4 H4 O24 2_755 .94(4) 1.67(4) 2.599(4) 170(4)
N2 H2A O2 2_745 .83(3) 2.06(3) 2.858(3) 160(3)
O23 H23 O3 2_745 .78(4) 1.87(4) 2.643(3) 171(4)

loop_
_geom_torsion_atom_site_label_1
_geom_torsion_atom_site_label_2
_geom_torsion_atom_site_label_3
_geom_torsion_atom_site_label_4
_geom_torsion
_geom_torsion_publ_flag
C4 C4A C5 C6 -49.4(3) y
C24 C24A C25 C26 -51.6(3) y
C4 C4A C5 C9 67.4(3) y
C24 C24A C25 C29 65.7(3) y
C5 C9 C10 C12 65.2(3) y
C25 C29 C30 C32 72.9(3) y
C5 C6 C13 C14 -63.1(3) y
C25 C26 C33 C34 -60.1(3) y

loop_
_cod_related_entry_id
_cod_related_entry_database
_cod_related_entry_code
1 ChemSpider 30652328
